data_4309055
loop_
_publ_author_name
'Zhihua Yan'
'Cynthia S. Day'
'Abdessadek Lachgar'

_publ_contact_author_address
; 
Department of Chemistry 
Wake Forest University 
Winston-Salem, N.C. 27109 
U.S.A. 
;
_publ_contact_author_email lachgar@wfu.edu
_publ_contact_author_fax '336 758 4656'
_publ_contact_author_name 'Abdessadek Lachgar'
_publ_contact_author_phone '336 758 4676'
_publ_section_title
;
The First Coordination Polymers and Hydrogen Bonded Networks Containing
Octahedral Nb6 Clusters and Alkaline Earth Metal Complexes
;
_journal_name_full 'Inorganic Chemistry'
_journal_page_first 4499
_journal_page_last 4505
_journal_paper_doi 10.1021/ic048453i
_journal_volume 44
_journal_year 2005
_chemical_formula_sum 'C54 H36 Ba2 Cl12 N14 Nb6 O2'
_chemical_formula_weight 2170.51
_chemical_name_systematic
; 
 ? 
;
_space_group_IT_number 2
_symmetry_cell_setting triclinic
_symmetry_space_group_name_Hall '-P 1'
_symmetry_space_group_name_H-M 'P -1'
_atom_sites_solution_hydrogens geom
_atom_sites_solution_primary direct
_atom_sites_solution_secondary difmap
_audit_creation_method SHELXL-97
_cell_angle_alpha 86.8300(10)
_cell_angle_beta 64.3800(10)
_cell_angle_gamma 67.8030(10)
_cell_formula_units_Z 2
_cell_length_a 16.0571(12)
_cell_length_b 16.0628(12)
_cell_length_c 16.0614(12)
_cell_measurement_reflns_used 5688
_cell_measurement_temperature 293(2)
_cell_measurement_theta_max 28.2
_cell_measurement_theta_min 2.34
_cell_volume 3429.4(4)
_computing_cell_refinement 'Bruker SMART'
_computing_data_collection 'Bruker SMART'
_computing_data_reduction 'Bruker SAINT'
_computing_molecular_graphics 'Bruker SHELXTL'
_computing_publication_material 'Bruker SHELXTL'
_computing_structure_refinement 'SHELXL-97 (Sheldrick, 1997)'
_computing_structure_solution 'SHELXS-97 (Sheldrick, 1990)'
_diffrn_ambient_temperature 193(2)
_diffrn_measured_fraction_theta_full 0.984
_diffrn_measured_fraction_theta_max 0.984
_diffrn_measurement_device_type 'CCD area detector'
_diffrn_measurement_method 'phi and omega scans'
_diffrn_radiation_monochromator graphite
_diffrn_radiation_source 'fine-focus sealed tube'
_diffrn_radiation_type MoK\a
_diffrn_radiation_wavelength 0.71073
_diffrn_reflns_av_R_equivalents 0.0343
_diffrn_reflns_av_sigmaI/netI 0.0825
_diffrn_reflns_limit_h_max 20
_diffrn_reflns_limit_h_min -20
_diffrn_reflns_limit_k_max 20
_diffrn_reflns_limit_k_min -20
_diffrn_reflns_limit_l_max 11
_diffrn_reflns_limit_l_min -20
_diffrn_reflns_number 20631
_diffrn_reflns_theta_full 26.40
_diffrn_reflns_theta_max 26.40
_diffrn_reflns_theta_min 1.38
_diffrn_standards_decay_% 0
_exptl_absorpt_coefficient_mu 2.613
_exptl_absorpt_correction_T_max 1.0000
_exptl_absorpt_correction_T_min 0.7059
_exptl_absorpt_correction_type multi-scan
_exptl_crystal_colour Brown
_exptl_crystal_density_diffrn 2.102
_exptl_crystal_density_method 'not measured'
_exptl_crystal_description Rhombus
_exptl_crystal_F_000 2072
_exptl_crystal_size_max 0.18
_exptl_crystal_size_mid 0.12
_exptl_crystal_size_min 0.08
_refine_diff_density_max 0.945
_refine_diff_density_min -0.999
_refine_diff_density_rms 0.169
_refine_ls_extinction_method none
_refine_ls_goodness_of_fit_ref 0.956
_refine_ls_hydrogen_treatment mixed
_refine_ls_matrix_type full
_refine_ls_number_parameters 811
_refine_ls_number_reflns 13847
_refine_ls_number_restraints 0
_refine_ls_restrained_S_all 0.956
_refine_ls_R_factor_all 0.0844
_refine_ls_R_factor_gt 0.0450
_refine_ls_shift/su_max 0.001
_refine_ls_shift/su_mean 0.000
_refine_ls_structure_factor_coef Fsqd
_refine_ls_weighting_details 'calc w=1/[\s^2^(Fo^2^)+(0.0305P)^2^+0.0000P] where P=(Fo^2^+2Fc^2^)/3'
_refine_ls_weighting_scheme calc
_refine_ls_wR_factor_gt 0.0777
_refine_ls_wR_factor_ref 0.0862
_reflns_number_gt 9473
_reflns_number_total 13847
_reflns_threshold_expression >2sigma(I)
_cod_data_source_file ic048453isi20041104_095046_1.cif
_cod_data_source_block 3
_cod_depositor_comments
;
The following automatic conversions were performed:
'_symmetry_cell_setting' value 'Triclinic' changed to 'triclinic'
according to '/home/saulius/struct/CIF-dictionaries/cif_core.dic'
dictionary named 'cif_core.dic' version 2.4.1 from 2010-06-29.

Automatic conversion script
Id: cif_fix_enum 1527 2010-12-29 10:47:43Z saulius 
;
_cod_database_code 4309055

loop_
_symmetry_equiv_pos_as_xyz
'x, y, z'
'-x, -y, -z'

loop_
_atom_site_label
_atom_site_type_symbol
_atom_site_fract_x
_atom_site_fract_y
_atom_site_fract_z
_atom_site_U_iso_or_equiv
_atom_site_adp_type
_atom_site_occupancy
_atom_site_symmetry_multiplicity
_atom_site_calc_flag
_atom_site_refinement_flags
_atom_site_disorder_assembly
_atom_site_disorder_group
Nb1 Nb 0.72767(4) 0.61971(4) -0.01478(4) 0.01524(13) Uani 1 1 d . . .
Nb2 Nb 0.58419(4) 0.69798(4) -0.09322(4) 0.01558(13) Uani 1 1 d . . .
Nb3 Nb 0.72765(4) 0.50918(3) -0.15376(4) 0.01577(13) Uani 1 1 d . . .
Nb4 Nb 0.89402(4) 0.56754(4) -0.20308(4) 0.01568(13) Uani 1 1 d . . .
Nb5 Nb 0.75058(4) 0.64588(4) -0.28156(4) 0.01491(12) Uani 1 1 d . . .
Nb6 Nb 0.75055(4) 0.75598(4) -0.14211(4) 0.01572(13) Uani 1 1 d . . .
Cl1 Cl 0.54282(11) 0.69195(10) 0.07334(10) 0.0223(3) Uani 1 1 d . . .
Cl2 Cl 0.73887(11) 0.76331(10) 0.01596(11) 0.0219(3) Uani 1 1 d . . .
Cl3 Cl 0.90795(11) 0.54158(10) -0.05580(11) 0.0219(3) Uani 1 1 d . . .
Cl4 Cl 0.70917(11) 0.47366(10) 0.00306(11) 0.0220(3) Uani 1 1 d . . .
Cl5 Cl 0.74266(11) 0.50162(10) -0.31256(11) 0.0217(3) Uani 1 1 d . . .
Cl6 Cl 0.54454(11) 0.56388(10) -0.09165(11) 0.0216(3) Uani 1 1 d . . .
Cl7 Cl 0.90737(11) 0.41149(10) -0.21767(11) 0.0223(4) Uani 1 1 d . . .
Cl8 Cl 0.93576(11) 0.70119(10) -0.20508(11) 0.0217(3) Uani 1 1 d . . .
Cl9 Cl 0.93441(11) 0.57074(10) -0.37003(10) 0.0223(3) Uani 1 1 d . . .
Cl10 Cl 0.76524(11) 0.79456(10) -0.29757(10) 0.0202(3) Uani 1 1 d . . .
Cl11 Cl 0.56993(11) 0.72697(10) -0.23926(11) 0.0211(3) Uani 1 1 d . . .
Cl12 Cl 0.56972(11) 0.85611(10) -0.07487(11) 0.0227(4) Uani 1 1 d . . .
N1 N 0.6934(4) 0.6134(4) 0.2098(4) 0.0298(14) Uani 1 1 d . . .
N2 N 0.3292(4) 0.8084(4) -0.0098(4) 0.0326(14) Uani 1 1 d . . .
N3 N 0.2669(4) 0.7026(4) 0.1794(4) 0.0290(14) Uani 1 1 d . . .
N4 N 1.1491(4) 0.4503(4) -0.3028(4) 0.0316(14) Uani 1 1 d . . .
N5 N 0.7364(4) 0.6777(4) -0.4885(4) 0.0261(13) Uani 1 1 d . . .
N6 N 0.7837(4) 0.9541(4) -0.1381(4) 0.0367(16) Uani 1 1 d . . .
C1 C 0.7101(5) 0.6096(4) 0.1335(5) 0.0250(15) Uani 1 1 d . . .
C2 C 0.4132(5) 0.7701(4) -0.0361(4) 0.0224(15) Uani 1 1 d . . .
C3 C 0.2764(5) 0.6298(4) 0.1661(5) 0.0232(15) Uani 1 1 d . . .
C4 C 1.0644(5) 0.4927(4) -0.2670(5) 0.0264(16) Uani 1 1 d . . .
C5 C 0.7515(4) 0.6639(4) -0.4248(5) 0.0206(14) Uani 1 1 d . . .
C6 C 0.7685(5) 0.8900(5) -0.1378(4) 0.0259(16) Uani 1 1 d . . .
Ba1 Ba 0.64657(3) 0.67505(3) 0.39218(3) 0.01942(9) Uani 1 1 d . . .
N1A N 0.5248(4) 0.6054(3) 0.5461(4) 0.0234(12) Uani 1 1 d . . .
C2A C 0.5511(5) 0.5780(4) 0.6137(5) 0.0318(17) Uani 1 1 d . . .
H2A H 0.6136 0.5739 0.6052 0.038 Uiso 1 1 calc R . .
C3A C 0.4913(6) 0.5549(5) 0.6967(5) 0.0352(18) Uani 1 1 d . . .
H3A H 0.5124 0.5385 0.7430 0.042 Uiso 1 1 calc R . .
C4A C 0.4012(5) 0.5568(4) 0.7082(5) 0.0334(17) Uani 1 1 d . . .
H4A H 0.3598 0.5414 0.7626 0.040 Uiso 1 1 calc R . .
C5A C 0.2801(5) 0.5819(5) 0.6441(5) 0.0365(18) Uani 1 1 d . . .
H5A H 0.2385 0.5647 0.6969 0.044 Uiso 1 1 calc R . .
C6A C 0.2536(5) 0.6064(5) 0.5738(5) 0.0369(19) Uani 1 1 d . . .
H6A H 0.1945 0.6043 0.5790 0.044 Uiso 1 1 calc R . .
C7A C 0.2883(5) 0.6624(5) 0.4190(5) 0.0357(18) Uani 1 1 d . . .
H7A H 0.2296 0.6620 0.4212 0.043 Uiso 1 1 calc R . .
C8A C 0.3505(5) 0.6891(5) 0.3448(6) 0.040(2) Uani 1 1 d . . .
H8A H 0.3341 0.7079 0.2960 0.047 Uiso 1 1 calc R . .
C9A C 0.4384(5) 0.6882(5) 0.3417(5) 0.0346(18) Uani 1 1 d . . .
H9A H 0.4800 0.7065 0.2899 0.042 Uiso 1 1 calc R . .
N10A N 0.4665(4) 0.6627(4) 0.4084(4) 0.0271(13) Uani 1 1 d . . .
C11A C 0.4047(5) 0.6366(4) 0.4844(5) 0.0258(16) Uani 1 1 d . . .
C12A C 0.4351(5) 0.6068(4) 0.5572(5) 0.0226(15) Uani 1 1 d . . .
C13A C 0.3718(5) 0.5823(4) 0.6369(5) 0.0276(16) Uani 1 1 d . . .
C14A C 0.3135(5) 0.6353(4) 0.4926(5) 0.0294(17) Uani 1 1 d . . .
N1B N 0.4830(4) 0.8319(3) 0.5252(4) 0.0240(13) Uani 1 1 d . . .
C2B C 0.4535(5) 0.8264(5) 0.6155(5) 0.0299(17) Uani 1 1 d . . .
H2B H 0.4819 0.7709 0.6335 0.036 Uiso 1 1 calc R . .
C3B C 0.3822(5) 0.8989(5) 0.6852(5) 0.0341(18) Uani 1 1 d . . .
H3B H 0.3634 0.8913 0.7476 0.041 Uiso 1 1 calc R . .
C4B C 0.3413(5) 0.9801(5) 0.6603(5) 0.0331(18) Uani 1 1 d . . .
H4B H 0.2934 1.0291 0.7057 0.040 Uiso 1 1 calc R . .
C5B C 0.3338(5) 1.0756(4) 0.5331(5) 0.0327(18) Uani 1 1 d . . .
H5B H 0.2874 1.1264 0.5767 0.039 Uiso 1 1 calc R . .
C6B C 0.3632(5) 1.0840(5) 0.4432(5) 0.0324(18) Uani 1 1 d . . .
H6B H 0.3372 1.1402 0.4250 0.039 Uiso 1 1 calc R . .
C7B C 0.4674(5) 1.0125(4) 0.2782(5) 0.0343(18) Uani 1 1 d . . .
H7B H 0.4426 1.0676 0.2577 0.041 Uiso 1 1 calc R . .
C8B C 0.5354(5) 0.9372(5) 0.2156(6) 0.0380(19) Uani 1 1 d . . .
H8B H 0.5562 0.9393 0.1520 0.046 Uiso 1 1 calc R . .
C9B C 0.5730(5) 0.8571(5) 0.2493(5) 0.0373(19) Uani 1 1 d . . .
H9B H 0.6216 0.8068 0.2058 0.045 Uiso 1 1 calc R . .
N10B N 0.5444(4) 0.8468(4) 0.3397(4) 0.0296(14) Uani 1 1 d . . .
C11B C 0.4740(5) 0.9219(4) 0.4023(5) 0.0255(16) Uani 1 1 d . . .
C12B C 0.4421(4) 0.9138(4) 0.5003(4) 0.0222(15) Uani 1 1 d . . .
C13B C 0.3714(5) 0.9905(4) 0.5650(5) 0.0283(16) Uani 1 1 d . . .
C14B C 0.4351(5) 1.0065(4) 0.3733(5) 0.0287(16) Uani 1 1 d . . .
Ba2 Ba 0.17722(3) 0.88794(2) 0.17002(3) 0.02093(10) Uani 1 1 d . . .
N1C N 0.0719(4) 0.8375(4) 0.0891(4) 0.0244(13) Uani 1 1 d . . .
C2C C 0.1049(5) 0.7514(4) 0.0566(5) 0.0308(17) Uani 1 1 d . . .
H2C H 0.1651 0.7116 0.0555 0.037 Uiso 1 1 calc R . .
C3C C 0.0565(5) 0.7160(5) 0.0239(5) 0.0378(19) Uani 1 1 d . . .
H3C H 0.0829 0.6545 0.0031 0.045 Uiso 1 1 calc R . .
C4C C -0.0304(5) 0.7736(5) 0.0231(5) 0.0373(19) Uani 1 1 d . . .
H4C H -0.0643 0.7516 0.0014 0.045 Uiso 1 1 calc R . .
C5C C -0.1587(5) 0.9315(5) 0.0537(5) 0.0333(18) Uani 1 1 d . . .
H5C H -0.1946 0.9123 0.0321 0.040 Uiso 1 1 calc R . .
C6C C -0.1927(5) 1.0203(5) 0.0829(5) 0.0337(18) Uani 1 1 d . . .
H6C H -0.2509 1.0613 0.0810 0.040 Uiso 1 1 calc R . .
C7C C -0.1738(5) 1.1439(5) 0.1496(5) 0.0372(19) Uani 1 1 d . . .
H7C H -0.2313 1.1864 0.1478 0.045 Uiso 1 1 calc R . .
C8C C -0.1214(5) 1.1698(5) 0.1837(5) 0.041(2) Uani 1 1 d . . .
H8C H -0.1435 1.2300 0.2068 0.049 Uiso 1 1 calc R . .
C9C C -0.0338(5) 1.1040(4) 0.1832(5) 0.0352(18) Uani 1 1 d . . .
H9C H 0.0024 1.1231 0.2044 0.042 Uiso 1 1 calc R . .
N10C N 0.0009(4) 1.0171(4) 0.1549(4) 0.0277(13) Uani 1 1 d . . .
C11C C -0.0531(5) 0.9901(4) 0.1228(4) 0.0217(15) Uani 1 1 d . . .
C12C C -0.0153(5) 0.8950(4) 0.0882(4) 0.0240(15) Uani 1 1 d . . .
C13C C -0.0692(5) 0.8655(4) 0.0546(5) 0.0259(16) Uani 1 1 d . . .
C14C C -0.1389(5) 1.0516(4) 0.1171(4) 0.0255(15) Uani 1 1 d . . .
N1D N 0.0260(4) 0.8519(3) 0.3328(4) 0.0245(13) Uani 1 1 d . . .
C2D C -0.0294(5) 0.8118(5) 0.3229(5) 0.0314(17) Uani 1 1 d . . .
H2D H -0.0408 0.8194 0.2704 0.038 Uiso 1 1 calc R . .
C3D C -0.0709(5) 0.7595(4) 0.3868(5) 0.0296(17) Uani 1 1 d . . .
H3D H -0.1093 0.7335 0.3770 0.036 Uiso 1 1 calc R . .
C4D C -0.0543(5) 0.7469(5) 0.4642(5) 0.0348(18) Uani 1 1 d . . .
H4D H -0.0802 0.7113 0.5071 0.042 Uiso 1 1 calc R . .
C5D C 0.0183(5) 0.7809(5) 0.5586(5) 0.0379(19) Uani 1 1 d . . .
H5D H -0.0055 0.7444 0.6018 0.046 Uiso 1 1 calc R . .
C6D C 0.0671(5) 0.8253(5) 0.5734(5) 0.043(2) Uani 1 1 d . . .
H6D H 0.0765 0.8196 0.6270 0.051 Uiso 1 1 calc R . .
C7D C 0.1552(6) 0.9320(6) 0.5218(6) 0.047(2) Uani 1 1 d . . .
H7D H 0.1649 0.9291 0.5751 0.057 Uiso 1 1 calc R . .
C8D C 0.1887(6) 0.9838(6) 0.4579(6) 0.054(2) Uani 1 1 d . . .
H8D H 0.2198 1.0184 0.4673 0.065 Uiso 1 1 calc R . .
C9D C 0.1760(5) 0.9849(5) 0.3770(6) 0.046(2) Uani 1 1 d . . .
H9D H 0.2009 1.0201 0.3328 0.055 Uiso 1 1 calc R . .
N10D N 0.1310(4) 0.9395(4) 0.3595(4) 0.0316(14) Uani 1 1 d . . .
C11D C 0.0949(5) 0.8884(4) 0.4248(5) 0.0303(17) Uani 1 1 d . . .
C12D C 0.0398(4) 0.8420(4) 0.4107(4) 0.0239(15) Uani 1 1 d . . .
C13D C 0.0025(5) 0.7887(5) 0.4777(5) 0.0298(17) Uani 1 1 d . . .
C14D C 0.1053(5) 0.8818(5) 0.5079(5) 0.0363(19) Uani 1 1 d . . .
O1 O 0.8026(4) 0.7366(3) 0.2564(4) 0.0490(14) Uani 1 1 d . . .
O2 O 0.3540(3) 0.8853(3) 0.1748(4) 0.0548(17) Uani 1 1 d . . .
H21 H 0.4122 0.8284 0.1422 0.066 Uiso 1 1 d R . .

loop_
_atom_site_aniso_label
_atom_site_aniso_U_11
_atom_site_aniso_U_22
_atom_site_aniso_U_33
_atom_site_aniso_U_23
_atom_site_aniso_U_13
_atom_site_aniso_U_12
Nb1 0.0160(3) 0.0155(3) 0.0140(3) 0.0022(2) -0.0067(2) -0.0058(2)
Nb2 0.0131(3) 0.0154(3) 0.0158(3) 0.0027(2) -0.0054(2) -0.0046(2)
Nb3 0.0171(3) 0.0140(3) 0.0176(3) 0.0027(2) -0.0088(3) -0.0063(2)
Nb4 0.0132(3) 0.0164(3) 0.0161(3) 0.0014(2) -0.0062(2) -0.0046(2)
Nb5 0.0150(3) 0.0151(3) 0.0148(3) 0.0020(2) -0.0069(2) -0.0058(2)
Nb6 0.0171(3) 0.0147(3) 0.0157(3) 0.0020(2) -0.0070(2) -0.0070(2)
Cl1 0.0189(8) 0.0272(9) 0.0149(8) 0.0036(7) -0.0058(7) -0.0054(7)
Cl2 0.0292(9) 0.0217(8) 0.0186(9) 0.0015(7) -0.0118(7) -0.0123(7)
Cl3 0.0183(8) 0.0273(9) 0.0203(9) 0.0044(7) -0.0106(7) -0.0069(7)
Cl4 0.0270(8) 0.0199(8) 0.0224(9) 0.0069(7) -0.0124(7) -0.0114(7)
Cl5 0.0311(9) 0.0193(8) 0.0203(9) 0.0033(6) -0.0148(7) -0.0117(7)
Cl6 0.0184(8) 0.0233(8) 0.0270(9) 0.0065(7) -0.0105(7) -0.0120(7)
Cl7 0.0201(8) 0.0154(8) 0.0269(9) 0.0002(7) -0.0096(7) -0.0030(6)
Cl8 0.0201(8) 0.0228(8) 0.0242(9) 0.0040(7) -0.0092(7) -0.0115(7)
Cl9 0.0181(8) 0.0263(9) 0.0153(8) 0.0013(7) -0.0035(7) -0.0060(7)
Cl10 0.0242(8) 0.0189(8) 0.0191(9) 0.0057(6) -0.0098(7) -0.0103(7)
Cl11 0.0181(8) 0.0257(8) 0.0200(9) 0.0047(7) -0.0109(7) -0.0064(7)
Cl12 0.0205(8) 0.0158(8) 0.0262(9) 0.0005(7) -0.0089(7) -0.0028(7)
N1 0.033(3) 0.030(3) 0.024(4) 0.001(3) -0.012(3) -0.010(3)
N2 0.018(3) 0.032(3) 0.033(4) 0.005(3) -0.008(3) 0.001(3)
N3 0.038(3) 0.024(3) 0.033(4) 0.004(3) -0.022(3) -0.014(3)
N4 0.020(3) 0.047(4) 0.026(4) -0.004(3) -0.010(3) -0.010(3)
N5 0.028(3) 0.028(3) 0.024(3) 0.004(3) -0.014(3) -0.010(3)
N6 0.052(4) 0.023(3) 0.051(4) 0.009(3) -0.031(4) -0.021(3)
C1 0.025(4) 0.026(4) 0.021(4) 0.000(3) -0.011(3) -0.006(3)
C2 0.026(4) 0.025(4) 0.019(4) 0.009(3) -0.010(3) -0.013(3)
C3 0.034(4) 0.024(4) 0.027(4) 0.010(3) -0.024(3) -0.015(3)
C4 0.024(4) 0.027(4) 0.027(4) 0.002(3) -0.011(3) -0.009(3)
C5 0.023(3) 0.017(3) 0.025(4) 0.007(3) -0.015(3) -0.007(3)
C6 0.024(4) 0.039(4) 0.015(4) 0.003(3) -0.009(3) -0.012(3)
Ba1 0.01716(19) 0.0226(2) 0.0162(2) 0.00128(16) -0.00764(17) -0.00502(16)
N1A 0.022(3) 0.025(3) 0.030(3) 0.009(3) -0.015(3) -0.013(2)
C2A 0.042(4) 0.025(4) 0.041(5) 0.017(3) -0.025(4) -0.020(3)
C3A 0.054(5) 0.034(4) 0.032(5) 0.012(3) -0.026(4) -0.025(4)
C4A 0.043(5) 0.033(4) 0.024(4) 0.005(3) -0.010(4) -0.021(4)
C5A 0.036(4) 0.039(5) 0.030(5) -0.001(4) -0.003(4) -0.023(4)
C6A 0.029(4) 0.039(5) 0.043(5) -0.005(4) -0.013(4) -0.015(4)
C7A 0.023(4) 0.041(5) 0.043(5) -0.005(4) -0.017(4) -0.009(3)
C8A 0.042(5) 0.042(5) 0.049(5) 0.007(4) -0.034(4) -0.014(4)
C9A 0.037(4) 0.037(4) 0.032(5) 0.006(3) -0.020(4) -0.012(4)
N10A 0.024(3) 0.032(3) 0.026(3) 0.002(3) -0.015(3) -0.006(3)
C11A 0.027(4) 0.025(4) 0.024(4) -0.004(3) -0.010(3) -0.009(3)
C12A 0.028(4) 0.015(3) 0.026(4) 0.000(3) -0.015(3) -0.006(3)
C13A 0.032(4) 0.029(4) 0.025(4) 0.001(3) -0.011(3) -0.016(3)
C14A 0.019(3) 0.027(4) 0.038(5) -0.007(3) -0.010(3) -0.005(3)
N1B 0.018(3) 0.029(3) 0.022(3) 0.001(2) -0.007(3) -0.007(2)
C2B 0.030(4) 0.034(4) 0.024(4) 0.004(3) -0.011(3) -0.013(3)
C3B 0.036(4) 0.042(5) 0.016(4) 0.000(3) -0.001(3) -0.019(4)
C4B 0.031(4) 0.029(4) 0.027(4) -0.008(3) -0.005(3) -0.008(3)
C5B 0.022(4) 0.024(4) 0.044(5) -0.006(3) -0.013(4) -0.001(3)
C6B 0.035(4) 0.024(4) 0.046(5) 0.003(3) -0.027(4) -0.010(3)
C7B 0.043(4) 0.022(4) 0.046(5) 0.016(3) -0.032(4) -0.008(3)
C8B 0.047(5) 0.028(4) 0.048(5) 0.016(4) -0.031(4) -0.014(4)
C9B 0.038(4) 0.031(4) 0.024(4) -0.001(3) -0.008(4) 0.001(3)
N10B 0.027(3) 0.033(3) 0.017(3) 0.004(3) -0.005(3) -0.005(3)
C11B 0.021(3) 0.024(4) 0.035(4) -0.002(3) -0.016(3) -0.008(3)
C12B 0.015(3) 0.031(4) 0.020(4) 0.003(3) -0.005(3) -0.012(3)
C13B 0.023(4) 0.031(4) 0.034(4) -0.002(3) -0.015(3) -0.012(3)
C14B 0.025(4) 0.031(4) 0.037(5) 0.012(3) -0.018(3) -0.013(3)
Ba2 0.0221(2) 0.0180(2) 0.0236(2) 0.00407(16) -0.00958(18) -0.00971(17)
N1C 0.023(3) 0.027(3) 0.025(3) 0.006(2) -0.012(3) -0.010(3)
C2C 0.032(4) 0.027(4) 0.031(4) 0.005(3) -0.016(4) -0.007(3)
C3C 0.045(5) 0.028(4) 0.046(5) 0.000(4) -0.028(4) -0.011(4)
C4C 0.044(5) 0.040(5) 0.044(5) -0.002(4) -0.027(4) -0.023(4)
C5C 0.028(4) 0.044(5) 0.032(4) 0.010(4) -0.022(4) -0.010(4)
C6C 0.021(4) 0.044(5) 0.026(4) 0.016(3) -0.011(3) -0.004(3)
C7C 0.022(4) 0.036(4) 0.034(5) 0.009(4) -0.007(4) 0.001(3)
C8C 0.041(5) 0.019(4) 0.039(5) -0.007(3) -0.005(4) 0.001(3)
C9C 0.031(4) 0.021(4) 0.041(5) -0.002(3) -0.009(4) -0.005(3)
N10C 0.033(3) 0.026(3) 0.016(3) 0.004(2) -0.006(3) -0.010(3)
C11C 0.025(3) 0.023(4) 0.014(4) 0.004(3) -0.005(3) -0.009(3)
C12C 0.021(3) 0.031(4) 0.013(4) 0.004(3) -0.001(3) -0.010(3)
C13C 0.022(3) 0.035(4) 0.024(4) 0.004(3) -0.013(3) -0.011(3)
C14C 0.023(4) 0.026(4) 0.018(4) 0.005(3) -0.005(3) -0.005(3)
N1D 0.025(3) 0.026(3) 0.025(3) 0.006(3) -0.009(3) -0.015(3)
C2D 0.025(4) 0.044(5) 0.016(4) -0.003(3) 0.001(3) -0.016(3)
C3D 0.019(3) 0.031(4) 0.030(4) -0.006(3) 0.001(3) -0.013(3)
C4D 0.031(4) 0.029(4) 0.027(4) 0.003(3) 0.001(3) -0.011(3)
C5D 0.024(4) 0.051(5) 0.019(4) 0.009(4) -0.001(3) -0.006(4)
C6D 0.039(5) 0.061(6) 0.022(4) 0.003(4) -0.011(4) -0.016(4)
C7D 0.036(5) 0.065(6) 0.038(5) -0.011(4) -0.017(4) -0.015(4)
C8D 0.051(5) 0.070(6) 0.051(6) -0.016(5) -0.016(5) -0.039(5)
C9D 0.041(5) 0.055(5) 0.040(5) -0.008(4) -0.005(4) -0.031(4)
N10D 0.037(3) 0.034(3) 0.028(4) 0.002(3) -0.011(3) -0.020(3)
C11D 0.026(4) 0.025(4) 0.024(4) -0.009(3) -0.004(3) 0.000(3)
C12D 0.016(3) 0.027(4) 0.020(4) -0.001(3) -0.003(3) -0.005(3)
C13D 0.020(3) 0.032(4) 0.027(4) 0.000(3) -0.004(3) -0.008(3)
C14D 0.024(4) 0.051(5) 0.026(4) -0.007(4) -0.012(3) -0.004(4)
O1 0.046(3) 0.048(3) 0.051(4) 0.015(3) -0.015(3) -0.026(3)
O2 0.027(3) 0.046(3) 0.078(4) -0.022(3) -0.026(3) 0.006(3)

loop_
_atom_type_symbol
_atom_type_description
_atom_type_scat_dispersion_real
_atom_type_scat_dispersion_imag
_atom_type_scat_source
C C 0.0033 0.0016 'International Tables Vol C Tables 4.2.6.8 and 6.1.1.4'
H H 0.0000 0.0000 'International Tables Vol C Tables 4.2.6.8 and 6.1.1.4'
N N 0.0061 0.0033 'International Tables Vol C Tables 4.2.6.8 and 6.1.1.4'
O O 0.0106 0.0060 'International Tables Vol C Tables 4.2.6.8 and 6.1.1.4'
Cl Cl 0.1484 0.1585 'International Tables Vol C Tables 4.2.6.8 and 6.1.1.4'
Nb Nb -2.0727 0.6215 'International Tables Vol C Tables 4.2.6.8 and 6.1.1.4'
Ba Ba -0.3244 2.2819 'International Tables Vol C Tables 4.2.6.8 and 6.1.1.4'

loop_
_geom_angle_atom_site_label_1
_geom_angle_atom_site_label_2
_geom_angle_atom_site_label_3
_geom_angle
_geom_angle_site_symmetry_1
_geom_angle_site_symmetry_3
_geom_angle_publ_flag
C1 Nb1 Cl4 82.19(17) . . ?
C1 Nb1 Cl3 83.08(16) . . ?
Cl4 Nb1 Cl3 90.19(5) . . ?
C1 Nb1 Cl1 79.89(16) . . ?
Cl4 Nb1 Cl1 86.70(5) . . ?
Cl3 Nb1 Cl1 162.95(6) . . ?
C1 Nb1 Cl2 80.60(17) . . ?
Cl4 Nb1 Cl2 162.78(6) . . ?
Cl3 Nb1 Cl2 88.25(5) . . ?
Cl1 Nb1 Cl2 89.79(5) . . ?
C1 Nb1 Nb6 134.20(16) . . ?
Cl4 Nb1 Nb6 143.55(4) . . ?
Cl3 Nb1 Nb6 95.71(4) . . ?
Cl1 Nb1 Nb6 96.74(4) . . ?
Cl2 Nb1 Nb6 53.63(4) . . ?
C1 Nb1 Nb3 135.80(16) . . ?
Cl4 Nb1 Nb3 53.62(4) . . ?
Cl3 Nb1 Nb3 96.50(4) . . ?
Cl1 Nb1 Nb3 95.12(4) . . ?
Cl2 Nb1 Nb3 143.57(4) . . ?
Nb6 Nb1 Nb3 89.94(2) . . ?
C1 Nb1 Nb4 136.69(16) . . ?
Cl4 Nb1 Nb4 96.92(4) . . ?
Cl3 Nb1 Nb4 53.62(4) . . ?
Cl1 Nb1 Nb4 143.41(4) . . ?
Cl2 Nb1 Nb4 95.93(4) . . ?
Nb6 Nb1 Nb4 59.837(19) . . ?
Nb3 Nb1 Nb4 60.162(19) . . ?
C1 Nb1 Nb2 133.34(16) . . ?
Cl4 Nb1 Nb2 95.29(4) . . ?
Cl3 Nb1 Nb2 143.58(4) . . ?
Cl1 Nb1 Nb2 53.47(4) . . ?
Cl2 Nb1 Nb2 96.13(4) . . ?
Nb6 Nb1 Nb2 60.035(18) . . ?
Nb3 Nb1 Nb2 59.852(18) . . ?
Nb4 Nb1 Nb2 89.96(2) . . ?
C2 Nb2 Cl11 79.79(16) . . ?
C2 Nb2 Cl6 81.45(16) . . ?
Cl11 Nb2 Cl6 89.23(5) . . ?
C2 Nb2 Cl1 82.85(16) . . ?
Cl11 Nb2 Cl1 162.64(5) . . ?
Cl6 Nb2 Cl1 88.11(5) . . ?
C2 Nb2 Cl12 81.70(16) . . ?
Cl11 Nb2 Cl12 88.42(5) . . ?
Cl6 Nb2 Cl12 163.14(5) . . ?
Cl1 Nb2 Cl12 89.17(5) . . ?
C2 Nb2 Nb3 134.78(15) . . ?
Cl11 Nb2 Nb3 96.89(4) . . ?
Cl6 Nb2 Nb3 53.34(4) . . ?
Cl1 Nb2 Nb3 95.25(4) . . ?
Cl12 Nb2 Nb3 143.51(4) . . ?
C2 Nb2 Nb5 133.54(16) . . ?
Cl11 Nb2 Nb5 53.75(4) . . ?
Cl6 Nb2 Nb5 95.78(4) . . ?
Cl1 Nb2 Nb5 143.60(4) . . ?
Cl12 Nb2 Nb5 96.27(4) . . ?
Nb3 Nb2 Nb5 60.207(19) . . ?
C2 Nb2 Nb6 135.31(15) . . ?
Cl11 Nb2 Nb6 95.73(4) . . ?
Cl6 Nb2 Nb6 143.22(4) . . ?
Cl1 Nb2 Nb6 96.65(4) . . ?
Cl12 Nb2 Nb6 53.64(4) . . ?
Nb3 Nb2 Nb6 89.88(2) . . ?
Nb5 Nb2 Nb6 59.934(18) . . ?
C2 Nb2 Nb1 136.42(16) . . ?
Cl11 Nb2 Nb1 143.79(4) . . ?
Cl6 Nb2 Nb1 96.13(4) . . ?
Cl1 Nb2 Nb1 53.57(4) . . ?
Cl12 Nb2 Nb1 95.61(4) . . ?
Nb3 Nb2 Nb1 59.934(18) . . ?
Nb5 Nb2 Nb1 90.05(2) . . ?
Nb6 Nb2 Nb1 59.836(19) . . ?
C3 Nb3 Cl6 84.03(16) 2_665 . ?
C3 Nb3 Cl7 79.21(16) 2_665 . ?
Cl6 Nb3 Cl7 163.23(5) . . ?
C3 Nb3 Cl5 80.46(16) 2_665 . ?
Cl6 Nb3 Cl5 89.33(5) . . ?
Cl7 Nb3 Cl5 88.42(5) . . ?
C3 Nb3 Cl4 82.78(16) 2_665 . ?
Cl6 Nb3 Cl4 88.30(5) . . ?
Cl7 Nb3 Cl4 89.09(5) . . ?
Cl5 Nb3 Cl4 163.23(5) . . ?
C3 Nb3 Nb2 137.63(16) 2_665 . ?
Cl6 Nb3 Nb2 53.61(4) . . ?
Cl7 Nb3 Nb2 143.16(4) . . ?
Cl5 Nb3 Nb2 96.49(4) . . ?
Cl4 Nb3 Nb2 95.43(4) . . ?
C3 Nb3 Nb1 136.09(16) 2_665 . ?
Cl6 Nb3 Nb1 96.53(4) . . ?
Cl7 Nb3 Nb1 95.18(4) . . ?
Cl5 Nb3 Nb1 143.32(4) . . ?
Cl4 Nb3 Nb1 53.44(4) . . ?
Nb2 Nb3 Nb1 60.214(18) . . ?
C3 Nb3 Nb4 132.29(16) 2_665 . ?
Cl6 Nb3 Nb4 143.65(4) . . ?
Cl7 Nb3 Nb4 53.12(4) . . ?
Cl5 Nb3 Nb4 95.10(4) . . ?
Cl4 Nb3 Nb4 96.64(4) . . ?
Nb2 Nb3 Nb4 90.05(2) . . ?
Nb1 Nb3 Nb4 59.956(18) . . ?
C3 Nb3 Nb5 133.70(16) 2_665 . ?
Cl6 Nb3 Nb5 95.80(4) . . ?
Cl7 Nb3 Nb5 96.14(4) . . ?
Cl5 Nb3 Nb5 53.27(4) . . ?
Cl4 Nb3 Nb5 143.50(4) . . ?
Nb2 Nb3 Nb5 59.986(19) . . ?
Nb1 Nb3 Nb5 90.08(2) . . ?
Nb4 Nb3 Nb5 59.990(18) . . ?
C4 Nb4 Cl7 80.33(16) . . ?
C4 Nb4 Cl3 82.67(17) . . ?
Cl7 Nb4 Cl3 88.41(5) . . ?
C4 Nb4 Cl9 80.44(17) . . ?
Cl7 Nb4 Cl9 89.20(5) . . ?
Cl3 Nb4 Cl9 163.10(5) . . ?
C4 Nb4 Cl8 82.43(16) . . ?
Cl7 Nb4 Cl8 162.69(5) . . ?
Cl3 Nb4 Cl8 87.95(5) . . ?
Cl9 Nb4 Cl8 89.38(5) . . ?
C4 Nb4 Nb6 136.41(16) . . ?
Cl7 Nb4 Nb6 143.26(4) . . ?
Cl3 Nb4 Nb6 95.81(4) . . ?
Cl9 Nb4 Nb6 96.10(4) . . ?
Cl8 Nb4 Nb6 54.01(4) . . ?
C4 Nb4 Nb1 136.19(17) . . ?
Cl7 Nb4 Nb1 95.31(4) . . ?
Cl3 Nb4 Nb1 53.55(4) . . ?
Cl9 Nb4 Nb1 143.35(4) . . ?
Cl8 Nb4 Nb1 96.11(4) . . ?
Nb6 Nb4 Nb1 60.037(18) . . ?
C4 Nb4 Nb3 133.66(16) . . ?
Cl7 Nb4 Nb3 53.37(4) . . ?
Cl3 Nb4 Nb3 96.24(4) . . ?
Cl9 Nb4 Nb3 95.73(4) . . ?
Cl8 Nb4 Nb3 143.90(4) . . ?
Nb6 Nb4 Nb3 89.90(2) . . ?
Nb1 Nb4 Nb3 59.882(18) . . ?
C4 Nb4 Nb5 133.72(17) . . ?
Cl7 Nb4 Nb5 96.35(4) . . ?
Cl3 Nb4 Nb5 143.60(4) . . ?
Cl9 Nb4 Nb5 53.30(4) . . ?
Cl8 Nb4 Nb5 96.61(4) . . ?
Nb6 Nb4 Nb5 60.004(18) . . ?
Nb1 Nb4 Nb5 90.06(2) . . ?
Nb3 Nb4 Nb5 60.024(19) . . ?
C5 Nb5 Cl5 81.28(15) . . ?
C5 Nb5 Cl9 85.28(15) . . ?
Cl5 Nb5 Cl9 87.53(5) . . ?
C5 Nb5 Cl11 77.84(15) . . ?
Cl5 Nb5 Cl11 90.44(5) . . ?
Cl9 Nb5 Cl11 163.11(6) . . ?
C5 Nb5 Cl10 82.10(15) . . ?
Cl5 Nb5 Cl10 163.26(6) . . ?
Cl9 Nb5 Cl10 89.15(5) . . ?
Cl11 Nb5 Cl10 87.99(5) . . ?
C5 Nb5 Nb6 135.57(15) . . ?
Cl5 Nb5 Nb6 143.10(4) . . ?
Cl9 Nb5 Nb6 96.18(4) . . ?
Cl11 Nb5 Nb6 95.50(4) . . ?
Cl10 Nb5 Nb6 53.61(4) . . ?
C5 Nb5 Nb2 131.09(15) . . ?
Cl5 Nb5 Nb2 96.45(4) . . ?
Cl9 Nb5 Nb2 143.62(4) . . ?
Cl11 Nb5 Nb2 53.27(4) . . ?
Cl10 Nb5 Nb2 95.95(4) . . ?
Nb6 Nb5 Nb2 60.077(19) . . ?
C5 Nb5 Nb4 138.96(15) . . ?
Cl5 Nb5 Nb4 95.19(4) . . ?
Cl9 Nb5 Nb4 53.68(4) . . ?
Cl11 Nb5 Nb4 143.20(4) . . ?
Cl10 Nb5 Nb4 96.04(4) . . ?
Nb6 Nb5 Nb4 59.749(18) . . ?
Nb2 Nb5 Nb4 89.94(2) . . ?
C5 Nb5 Nb3 134.44(15) . . ?
Cl5 Nb5 Nb3 53.39(4) . . ?
Cl9 Nb5 Nb3 95.97(4) . . ?
Cl11 Nb5 Nb3 96.24(4) . . ?
Cl10 Nb5 Nb3 143.33(4) . . ?
Nb6 Nb5 Nb3 89.73(2) . . ?
Nb2 Nb5 Nb3 59.807(19) . . ?
Nb4 Nb5 Nb3 59.986(19) . . ?
C6 Nb6 Cl2 81.35(16) . . ?
C6 Nb6 Cl10 80.93(16) . . ?
Cl2 Nb6 Cl10 162.26(5) . . ?
C6 Nb6 Cl12 82.93(16) . . ?
Cl2 Nb6 Cl12 88.22(5) . . ?
Cl10 Nb6 Cl12 88.70(5) . . ?
C6 Nb6 Cl8 79.29(16) . . ?
Cl2 Nb6 Cl8 88.30(5) . . ?
Cl10 Nb6 Cl8 89.32(5) . . ?
Cl12 Nb6 Cl8 162.20(5) . . ?
C6 Nb6 Nb4 133.04(16) . . ?
Cl2 Nb6 Nb4 96.21(4) . . ?
Cl10 Nb6 Nb4 96.52(4) . . ?
Cl12 Nb6 Nb4 144.03(4) . . ?
Cl8 Nb6 Nb4 53.75(4) . . ?
C6 Nb6 Nb1 135.04(16) . . ?
Cl2 Nb6 Nb1 53.72(4) . . ?
Cl10 Nb6 Nb1 144.01(4) . . ?
Cl12 Nb6 Nb1 95.98(4) . . ?
Cl8 Nb6 Nb1 95.99(4) . . ?
Nb4 Nb6 Nb1 60.126(19) . . ?
C6 Nb6 Nb5 134.66(16) . . ?
Cl2 Nb6 Nb5 143.96(4) . . ?
Cl10 Nb6 Nb5 53.77(4) . . ?
Cl12 Nb6 Nb5 96.46(4) . . ?
Cl8 Nb6 Nb5 96.61(4) . . ?
Nb4 Nb6 Nb5 60.247(18) . . ?
Nb1 Nb6 Nb5 90.25(2) . . ?
C6 Nb6 Nb2 136.78(16) . . ?
Cl2 Nb6 Nb2 96.26(4) . . ?
Cl10 Nb6 Nb2 95.99(4) . . ?
Cl12 Nb6 Nb2 53.86(4) . . ?
Cl8 Nb6 Nb2 143.92(4) . . ?
Nb4 Nb6 Nb2 90.18(2) . . ?
Nb1 Nb6 Nb2 60.129(18) . . ?
Nb5 Nb6 Nb2 59.989(18) . . ?
Nb2 Cl1 Nb1 72.96(4) . . ?
Nb6 Cl2 Nb1 72.65(4) . . ?
Nb1 Cl3 Nb4 72.83(4) . . ?
Nb1 Cl4 Nb3 72.94(5) . . ?
Nb5 Cl5 Nb3 73.34(4) . . ?
Nb3 Cl6 Nb2 73.05(4) . . ?
Nb4 Cl7 Nb3 73.52(4) . . ?
Nb4 Cl8 Nb6 72.25(4) . . ?
Nb5 Cl9 Nb4 73.02(4) . . ?
Nb6 Cl10 Nb5 72.63(4) . . ?
Nb2 Cl11 Nb5 72.98(4) . . ?
Nb6 Cl12 Nb2 72.50(4) . . ?
C1 N1 Ba1 163.4(5) . . ?
C2 N2 Ba2 130.7(5) . . ?
C3 N3 Ba2 149.9(5) . . ?
C4 N4 Ba1 172.5(5) . 2_765 ?
C5 N5 Ba1 156.6(5) . 1_554 ?
C6 N6 Ba2 170.0(5) . 2_675 ?
N1 C1 Nb1 172.7(6) . . ?
N2 C2 Nb2 177.4(6) . . ?
N3 C3 Nb3 172.0(6) . 2_665 ?
N4 C4 Nb4 174.6(6) . . ?
N5 C5 Nb5 169.5(5) . . ?
N6 C6 Nb6 175.8(6) . . ?
N1 Ba1 N4 70.80(15) . 2_765 ?
N1 Ba1 N5 142.46(15) . 1_556 ?
N4 Ba1 N5 72.50(15) 2_765 1_556 ?
N1 Ba1 N10A 75.36(15) . . ?
N4 Ba1 N10A 130.83(15) 2_765 . ?
N5 Ba1 N10A 137.78(16) 1_556 . ?
N1 Ba1 N1A 118.26(15) . . ?
N4 Ba1 N1A 111.92(16) 2_765 . ?
N5 Ba1 N1A 82.81(15) 1_556 . ?
N10A Ba1 N1A 56.88(15) . . ?
N1 Ba1 N10B 80.90(15) . . ?
N4 Ba1 N10B 130.06(16) 2_765 . ?
N5 Ba1 N10B 118.41(15) 1_556 . ?
N10A Ba1 N10B 76.19(15) . . ?
N1A Ba1 N10B 117.66(14) . . ?
N1 Ba1 N1B 132.05(15) . . ?
N4 Ba1 N1B 152.71(14) 2_765 . ?
N5 Ba1 N1B 81.93(14) 1_556 . ?
N10A Ba1 N1B 75.25(14) . . ?
N1A Ba1 N1B 73.19(15) . . ?
N10B Ba1 N1B 55.73(15) . . ?
N1 Ba1 O1 71.23(15) . . ?
N4 Ba1 O1 60.50(15) 2_765 . ?
N5 Ba1 O1 84.14(15) 1_556 . ?
N10A Ba1 O1 136.59(15) . . ?
N1A Ba1 O1 166.52(14) . . ?
N10B Ba1 O1 71.89(15) . . ?
N1B Ba1 O1 108.26(14) . . ?
C2A N1A C12A 117.2(6) . . ?
C2A N1A Ba1 119.9(4) . . ?
C12A N1A Ba1 122.6(4) . . ?
N1A C2A C3A 124.5(7) . . ?
N1A C2A H2A 117.8 . . ?
C3A C2A H2A 117.8 . . ?
C4A C3A C2A 118.3(7) . . ?
C4A C3A H3A 120.9 . . ?
C2A C3A H3A 120.9 . . ?
C3A C4A C13A 119.2(7) . . ?
C3A C4A H4A 120.4 . . ?
C13A C4A H4A 120.4 . . ?
C6A C5A C13A 120.2(7) . . ?
C6A C5A H5A 119.9 . . ?
C13A C5A H5A 119.9 . . ?
C5A C6A C14A 122.1(6) . . ?
C5A C6A H6A 119.0 . . ?
C14A C6A H6A 119.0 . . ?
C8A C7A C14A 119.3(6) . . ?
C8A C7A H7A 120.3 . . ?
C14A C7A H7A 120.3 . . ?
C7A C8A C9A 119.8(7) . . ?
C7A C8A H8A 120.1 . . ?
C9A C8A H8A 120.1 . . ?
N10A C9A C8A 123.6(7) . . ?
N10A C9A H9A 118.2 . . ?
C8A C9A H9A 118.2 . . ?
C9A N10A C11A 117.8(6) . . ?
C9A N10A Ba1 118.9(5) . . ?
C11A N10A Ba1 123.2(4) . . ?
N10A C11A C14A 122.0(6) . . ?
N10A C11A C12A 118.5(6) . . ?
C14A C11A C12A 119.4(6) . . ?
N1A C12A C13A 122.0(6) . . ?
N1A C12A C11A 118.3(6) . . ?
C13A C12A C11A 119.6(6) . . ?
C12A C13A C4A 118.7(6) . . ?
C12A C13A C5A 120.0(6) . . ?
C4A C13A C5A 121.3(7) . . ?
C7A C14A C11A 117.5(7) . . ?
C7A C14A C6A 123.9(6) . . ?
C11A C14A C6A 118.6(7) . . ?
C2B N1B C12B 117.2(5) . . ?
C2B N1B Ba1 118.7(4) . . ?
C12B N1B Ba1 123.7(4) . . ?
N1B C2B C3B 123.9(7) . . ?
N1B C2B H2B 118.0 . . ?
C3B C2B H2B 118.0 . . ?
C4B C3B C2B 118.8(7) . . ?
C4B C3B H3B 120.6 . . ?
C2B C3B H3B 120.6 . . ?
C3B C4B C13B 119.8(6) . . ?
C3B C4B H4B 120.1 . . ?
C13B C4B H4B 120.1 . . ?
C6B C5B C13B 122.1(6) . . ?
C6B C5B H5B 119.0 . . ?
C13B C5B H5B 119.0 . . ?
C5B C6B C14B 120.5(7) . . ?
C5B C6B H6B 119.7 . . ?
C14B C6B H6B 119.7 . . ?
C8B C7B C14B 119.6(7) . . ?
C8B C7B H7B 120.2 . . ?
C14B C7B H7B 120.2 . . ?
C7B C8B C9B 118.2(7) . . ?
C7B C8B H8B 120.9 . . ?
C9B C8B H8B 120.9 . . ?
N10B C9B C8B 125.0(7) . . ?
N10B C9B H9B 117.5 . . ?
C8B C9B H9B 117.5 . . ?
C9B N10B C11B 116.5(6) . . ?
C9B N10B Ba1 119.6(4) . . ?
C11B N10B Ba1 123.6(4) . . ?
N10B C11B C14B 121.7(6) . . ?
N10B C11B C12B 118.2(6) . . ?
C14B C11B C12B 120.0(6) . . ?
N1B C12B C13B 122.9(6) . . ?
N1B C12B C11B 118.3(6) . . ?
C13B C12B C11B 118.9(6) . . ?
C12B C13B C4B 117.4(6) . . ?
C12B C13B C5B 119.6(7) . . ?
C4B C13B C5B 123.0(6) . . ?
C7B C14B C11B 118.9(6) . . ?
C7B C14B C6B 122.2(6) . . ?
C11B C14B C6B 118.9(7) . . ?
N3 Ba2 N6 142.34(16) . 2_675 ?
N3 Ba2 N2 73.24(16) . . ?
N6 Ba2 N2 89.17(17) 2_675 . ?
N3 Ba2 O2 81.18(15) . . ?
N6 Ba2 O2 62.13(16) 2_675 . ?
N2 Ba2 O2 76.37(15) . . ?
N3 Ba2 N1C 86.19(15) . . ?
N6 Ba2 N1C 123.08(16) 2_675 . ?
N2 Ba2 N1C 77.90(15) . . ?
O2 Ba2 N1C 153.67(14) . . ?
N3 Ba2 N10D 93.11(16) . . ?
N6 Ba2 N10D 83.27(16) 2_675 . ?
N2 Ba2 N10D 146.19(16) . . ?
O2 Ba2 N10D 70.95(15) . . ?
N1C Ba2 N10D 133.08(15) . . ?
N3 Ba2 N1D 75.30(15) . . ?
N6 Ba2 N1D 129.24(16) 2_675 . ?
N2 Ba2 N1D 141.54(15) . . ?
O2 Ba2 N1D 119.78(16) . . ?
N1C Ba2 N1D 78.50(15) . . ?
N10D Ba2 N1D 56.27(15) . . ?
N3 Ba2 N10C 140.01(15) . . ?
N6 Ba2 N10C 76.84(16) 2_675 . ?
N2 Ba2 N10C 108.64(15) . . ?
O2 Ba2 N10C 138.75(15) . . ?
N1C Ba2 N10C 56.72(15) . . ?
N10D Ba2 N10C 101.63(15) . . ?
N1D Ba2 N10C 82.44(15) . . ?
C2C N1C C12C 116.6(5) . . ?
C2C N1C Ba2 118.8(4) . . ?
C12C N1C Ba2 124.4(4) . . ?
N1C C2C C3C 125.0(6) . . ?
N1C C2C H2C 117.5 . . ?
C3C C2C H2C 117.5 . . ?
C4C C3C C2C 118.1(6) . . ?
C4C C3C H3C 120.9 . . ?
C2C C3C H3C 120.9 . . ?
C3C C4C C13C 120.4(6) . . ?
C3C C4C H4C 119.8 . . ?
C13C C4C H4C 119.8 . . ?
C6C C5C C13C 122.4(6) . . ?
C6C C5C H5C 118.8 . . ?
C13C C5C H5C 118.8 . . ?
C5C C6C C14C 119.9(6) . . ?
C5C C6C H6C 120.0 . . ?
C14C C6C H6C 120.0 . . ?
C8C C7C C14C 118.8(6) . . ?
C8C C7C H7C 120.6 . . ?
C14C C7C H7C 120.6 . . ?
C7C C8C C9C 118.8(6) . . ?
C7C C8C H8C 120.6 . . ?
C9C C8C H8C 120.6 . . ?
N10C C9C C8C 124.6(7) . . ?
N10C C9C H9C 117.7 . . ?
C8C C9C H9C 117.7 . . ?
C9C N10C C11C 116.9(6) . . ?
C9C N10C Ba2 120.9(5) . . ?
C11C N10C Ba2 122.1(4) . . ?
N10C C11C C14C 122.3(6) . . ?
N10C C11C C12C 118.4(5) . . ?
C14C C11C C12C 119.2(6) . . ?
N1C C12C C13C 122.5(6) . . ?
N1C C12C C11C 118.0(6) . . ?
C13C C12C C11C 119.5(6) . . ?
C4C C13C C12C 117.4(6) . . ?
C4C C13C C5C 124.1(6) . . ?
C12C C13C C5C 118.6(6) . . ?
C11C C14C C7C 118.5(6) . . ?
C11C C14C C6C 120.3(6) . . ?
C7C C14C C6C 121.1(6) . . ?
C2D N1D C12D 117.3(6) . . ?
C2D N1D Ba2 120.4(4) . . ?
C12D N1D Ba2 117.2(4) . . ?
N1D C2D C3D 123.7(7) . . ?
N1D C2D H2D 118.1 . . ?
C3D C2D H2D 118.1 . . ?
C4D C3D C2D 119.1(6) . . ?
C4D C3D H3D 120.5 . . ?
C2D C3D H3D 120.5 . . ?
C3D C4D C13D 119.0(7) . . ?
C3D C4D H4D 120.5 . . ?
C13D C4D H4D 120.5 . . ?
C6D C5D C13D 120.6(7) . . ?
C6D C5D H5D 119.7 . . ?
C13D C5D H5D 119.7 . . ?
C5D C6D C14D 121.1(7) . . ?
C5D C6D H6D 119.5 . . ?
C14D C6D H6D 119.5 . . ?
C8D C7D C14D 120.0(8) . . ?
C8D C7D H7D 120.0 . . ?
C14D C7D H7D 120.0 . . ?
C7D C8D C9D 118.8(7) . . ?
C7D C8D H8D 120.6 . . ?
C9D C8D H8D 120.6 . . ?
N10D C9D C8D 124.3(8) . . ?
N10D C9D H9D 117.9 . . ?
C8D C9D H9D 117.9 . . ?
C9D N10D C11D 117.2(7) . . ?
C9D N10D Ba2 120.7(5) . . ?
C11D N10D Ba2 117.3(4) . . ?
N10D C11D C14D 122.8(6) . . ?
N10D C11D C12D 118.9(6) . . ?
C14D C11D C12D 118.3(7) . . ?
N1D C12D C13D 122.6(6) . . ?
N1D C12D C11D 118.1(6) . . ?
C13D C12D C11D 119.4(6) . . ?
C4D C13D C12D 118.2(7) . . ?
C4D C13D C5D 121.3(7) . . ?
C12D C13D C5D 120.5(6) . . ?
C11D C14D C7D 116.8(8) . . ?
C11D C14D C6D 120.1(7) . . ?
C7D C14D C6D 123.1(7) . . ?
Ba2 O2 H21 111.9 . . ?

loop_
_geom_bond_atom_site_label_1
_geom_bond_atom_site_label_2
_geom_bond_distance
_geom_bond_site_symmetry_2
_geom_bond_publ_flag
Nb1 C1 2.278(7) . ?
Nb1 Cl4 2.4602(16) . ?
Nb1 Cl3 2.4669(15) . ?
Nb1 Cl1 2.4710(15) . ?
Nb1 Cl2 2.4725(15) . ?
Nb1 Nb6 2.9277(8) . ?
Nb1 Nb3 2.9281(8) . ?
Nb1 Nb4 2.9303(8) . ?
Nb1 Nb2 2.9363(8) . ?
Nb2 C2 2.293(6) . ?
Nb2 Cl11 2.4565(16) . ?
Nb2 Cl6 2.4621(15) . ?
Nb2 Cl1 2.4679(16) . ?
Nb2 Cl12 2.4839(16) . ?
Nb2 Nb3 2.9257(8) . ?
Nb2 Nb5 2.9310(8) . ?
Nb2 Nb6 2.9336(8) . ?
Nb3 C3 2.280(6) 2_665 ?
Nb3 Cl6 2.4537(15) . ?
Nb3 Cl7 2.4574(15) . ?
Nb3 Cl5 2.4613(16) . ?
Nb3 Cl4 2.4659(16) . ?
Nb3 Nb4 2.9363(8) . ?
Nb3 Nb5 2.9375(8) . ?
Nb4 C4 2.282(6) . ?
Nb4 Cl7 2.4493(15) . ?
Nb4 Cl3 2.4692(16) . ?
Nb4 Cl9 2.4738(16) . ?
Nb4 Cl8 2.4740(16) . ?
Nb4 Nb6 2.9218(8) . ?
Nb4 Nb5 2.9365(8) . ?
Nb5 C5 2.296(7) . ?
Nb5 Cl5 2.4573(15) . ?
Nb5 Cl9 2.4616(15) . ?
Nb5 Cl11 2.4721(15) . ?
Nb5 Cl10 2.4758(15) . ?
Nb5 Nb6 2.9293(8) . ?
Nb6 C6 2.285(7) . ?
Nb6 Cl2 2.4697(16) . ?
Nb6 Cl10 2.4707(16) . ?
Nb6 Cl12 2.4770(15) . ?
Nb6 Cl8 2.4822(15) . ?
N1 C1 1.135(7) . ?
N1 Ba1 2.825(6) . ?
N2 C2 1.133(7) . ?
N2 Ba2 2.808(6) . ?
N3 C3 1.140(7) . ?
N3 Ba2 2.803(5) . ?
N4 C4 1.145(7) . ?
N4 Ba1 2.852(5) 2_765 ?
N5 C5 1.143(7) . ?
N5 Ba1 2.863(5) 1_554 ?
N6 C6 1.144(8) . ?
N6 Ba2 2.807(6) 2_675 ?
C3 Nb3 2.280(6) 2_665 ?
Ba1 N4 2.852(5) 2_765 ?
Ba1 N5 2.863(5) 1_556 ?
Ba1 N10A 2.872(5) . ?
Ba1 N1A 2.890(5) . ?
Ba1 N10B 2.921(5) . ?
Ba1 N1B 2.925(5) . ?
Ba1 O1 2.987(5) . ?
N1A C2A 1.324(8) . ?
N1A C12A 1.364(7) . ?
C2A C3A 1.394(9) . ?
C2A H2A 0.9300 . ?
C3A C4A 1.366(9) . ?
C3A H3A 0.9300 . ?
C4A C13A 1.403(9) . ?
C4A H4A 0.9300 . ?
C5A C6A 1.360(9) . ?
C5A C13A 1.429(9) . ?
C5A H5A 0.9300 . ?
C6A C14A 1.425(10) . ?
C6A H6A 0.9300 . ?
C7A C8A 1.357(10) . ?
C7A C14A 1.404(10) . ?
C7A H7A 0.9300 . ?
C8A C9A 1.386(9) . ?
C8A H8A 0.9300 . ?
C9A N10A 1.322(8) . ?
C9A H9A 0.9300 . ?
N10A C11A 1.364(8) . ?
C11A C14A 1.420(8) . ?
C11A C12A 1.446(9) . ?
C12A C13A 1.396(9) . ?
N1B C2B 1.326(8) . ?
N1B C12B 1.356(8) . ?
C2B C3B 1.395(9) . ?
C2B H2B 0.9300 . ?
C3B C4B 1.346(9) . ?
C3B H3B 0.9300 . ?
C4B C13B 1.413(9) . ?
C4B H4B 0.9300 . ?
C5B C6B 1.328(9) . ?
C5B C13B 1.436(9) . ?
C5B H5B 0.9300 . ?
C6B C14B 1.445(9) . ?
C6B H6B 0.9300 . ?
C7B C8B 1.361(9) . ?
C7B C14B 1.396(9) . ?
C7B H7B 0.9300 . ?
C8B C9B 1.389(9) . ?
C8B H8B 0.9300 . ?
C9B N10B 1.342(8) . ?
C9B H9B 0.9300 . ?
N10B C11B 1.365(8) . ?
C11B C14B 1.412(9) . ?
C11B C12B 1.444(9) . ?
C12B C13B 1.397(8) . ?
Ba2 N6 2.807(6) 2_675 ?
Ba2 O2 2.857(5) . ?
Ba2 N1C 2.873(5) . ?
Ba2 N10D 2.890(6) . ?
Ba2 N1D 2.910(5) . ?
Ba2 N10C 2.912(5) . ?
N1C C2C 1.324(8) . ?
N1C C12C 1.362(7) . ?
C2C C3C 1.386(9) . ?
C2C H2C 0.9300 . ?
C3C C4C 1.358(9) . ?
C3C H3C 0.9300 . ?
C4C C13C 1.392(9) . ?
C4C H4C 0.9300 . ?
C5C C6C 1.348(9) . ?
C5C C13C 1.434(8) . ?
C5C H5C 0.9300 . ?
C6C C14C 1.439(9) . ?
C6C H6C 0.9300 . ?
C7C C8C 1.368(9) . ?
C7C C14C 1.410(9) . ?
C7C H7C 0.9300 . ?
C8C C9C 1.402(9) . ?
C8C H8C 0.9300 . ?
C9C N10C 1.315(8) . ?
C9C H9C 0.9300 . ?
N10C C11C 1.381(8) . ?
C11C C14C 1.397(8) . ?
C11C C12C 1.453(8) . ?
C12C C13C 1.415(8) . ?
N1D C2D 1.342(8) . ?
N1D C12D 1.354(8) . ?
C2D C3D 1.392(9) . ?
C2D H2D 0.9300 . ?
C3D C4D 1.369(9) . ?
C3D H3D 0.9300 . ?
C4D C13D 1.406(9) . ?
C4D H4D 0.9300 . ?
C5D C6D 1.335(10) . ?
C5D C13D 1.418(9) . ?
C5D H5D 0.9300 . ?
C6D C14D 1.436(10) . ?
C6D H6D 0.9300 . ?
C7D C8D 1.341(11) . ?
C7D C14D 1.417(10) . ?
C7D H7D 0.9300 . ?
C8D C9D 1.398(11) . ?
C8D H8D 0.9300 . ?
C9D N10D 1.316(8) . ?
C9D H9D 0.9300 . ?
N10D C11D 1.359(9) . ?
C11D C14D 1.410(9) . ?
C11D C12D 1.441(9) . ?
C12D C13D 1.407(9) . ?
O2 H21 0.9830 . ?

loop_
_geom_hbond_atom_site_label_D
_geom_hbond_atom_site_label_H
_geom_hbond_atom_site_label_A
_geom_hbond_distance_DH
_geom_hbond_distance_HA
_geom_hbond_distance_DA
_geom_hbond_angle_DHA
_geom_hbond_site_symmetry_A
O2 H21 Cl1 0.98 2.28 3.266(5) 176.6 .
